data_4314307
loop_
_publ_author_name
'Richard D. Adams'
'O-Sung Kwon'

_publ_section_title
;
 Syntheses and Reactivity of the Diselenido Molybdenum-Manganese Complex
 CpMoMn(CO)5(\m-Se2)
;
_journal_name_full 'Inorganic Chemistry'
_journal_page_first 6175
_journal_page_last 6182
_journal_paper_doi 10.1021/ic030077z
_journal_volume 42
_journal_year 2003
_chemical_formula_sum 'C15 H10 Co Mn Mo O5 Se2'
_chemical_formula_weight 637.96
_chemical_name_systematic
;
  ?
;
_space_group_IT_number 14
_symmetry_cell_setting monoclinic
_symmetry_space_group_name_Hall '-P 2yn'
_symmetry_space_group_name_H-M 'P 1 21/n 1'
_atom_sites_solution_hydrogens geom
_atom_sites_solution_primary direct
_atom_sites_solution_secondary difmap
_audit_creation_method SHELXL-97
_cell_angle_alpha 90.00
_cell_angle_beta 90.2110(10)
_cell_angle_gamma 90.00
_cell_formula_units_Z 4
_cell_length_a 10.2700(5)
_cell_length_b 13.9275(7)
_cell_length_c 12.8698(6)
_cell_measurement_reflns_used 4593
_cell_measurement_temperature 296(2)
_cell_measurement_theta_max 28.21
_cell_measurement_theta_min 2.46
_cell_volume 1840.82(15)
_computing_cell_refinement 'SAINT+ NT V6.02a (Bruker, 1998)'
_computing_data_collection 'SMART NT V5.619 (Bruker, 2000)'
_computing_data_reduction 'SAINT+ NT V6.02a'
_computing_molecular_graphics 'SHELXTL V5.1 (Sheldrick, 1997)'
_computing_publication_material 'SHELXTL V5.1'
_computing_structure_refinement 'SHELXL-97 (Sheldrick, 1997)'
_computing_structure_solution 'SHELXS-97 (Sheldrick, 1990)'
_diffrn_ambient_temperature 296(2)
_diffrn_measured_fraction_theta_full 0.995
_diffrn_measured_fraction_theta_max 0.995
_diffrn_measurement_device_type 'Bruker SMART APEX CCD diffractometer'
_diffrn_measurement_method 'omega scans'
_diffrn_radiation_monochromator graphite
_diffrn_radiation_source 'fine-focus sealed tube'
_diffrn_radiation_type MoK\a
_diffrn_radiation_wavelength 0.71073
_diffrn_reflns_av_R_equivalents 0.0401
_diffrn_reflns_av_sigmaI/netI 0.0485
_diffrn_reflns_limit_h_max 13
_diffrn_reflns_limit_h_min -13
_diffrn_reflns_limit_k_max 18
_diffrn_reflns_limit_k_min -18
_diffrn_reflns_limit_l_max 17
_diffrn_reflns_limit_l_min -10
_diffrn_reflns_number 13820
_diffrn_reflns_theta_full 28.32
_diffrn_reflns_theta_max 28.32
_diffrn_reflns_theta_min 2.15
_diffrn_standards_decay_% <1
_exptl_absorpt_coefficient_mu 6.213
_exptl_absorpt_correction_T_max 1
_exptl_absorpt_correction_T_min 0.595488
_exptl_absorpt_correction_type SADABS
_exptl_absorpt_process_details '(SADABS, Bruker, 1997)'
_exptl_crystal_colour dark-green
_exptl_crystal_density_diffrn 2.302
_exptl_crystal_density_method 'not measured'
_exptl_crystal_description block
_exptl_crystal_F_000 1208
_exptl_crystal_size_max 0.4
_exptl_crystal_size_mid 0.4
_exptl_crystal_size_min 0.04
_refine_diff_density_max 0.567
_refine_diff_density_min -0.575
_refine_diff_density_rms 0.093
_refine_ls_extinction_method none
_refine_ls_goodness_of_fit_ref 1.025
_refine_ls_hydrogen_treatment mixed
_refine_ls_matrix_type full
_refine_ls_number_parameters 226
_refine_ls_number_reflns 4561
_refine_ls_number_restraints 0
_refine_ls_restrained_S_all 1.025
_refine_ls_R_factor_all 0.0367
_refine_ls_R_factor_gt 0.0290
_refine_ls_shift/su_max 0.001
_refine_ls_shift/su_mean 0.000
_refine_ls_structure_factor_coef Fsqd
_refine_ls_weighting_details 'calc w=1/[\s^2^(Fo^2^)+(0.0239P)^2^+0.2702P] where P=(Fo^2^+2Fc^2^)/3'
_refine_ls_weighting_scheme calc
_refine_ls_wR_factor_gt 0.0687
_refine_ls_wR_factor_ref 0.0720
_reflns_number_gt 3874
_reflns_number_total 4561
_reflns_threshold_expression >2sigma(I)
_cod_data_source_file ic030077z_4.cif
_cod_data_source_block final
_cod_depositor_comments
;
The following automatic conversions were performed:

'_symmetry_cell_setting' value 'Monoclinic' changed to 'monoclinic'
according to the built-in table from CIF Core dictionary named
'cif_core.dic' version 2.4.1 from 2010-06-29.

Automatic conversion script
Id: cif_fix_values 1646 2011-03-28 12:23:43Z adriana 
;
_cod_database_code 4314307

loop_
_symmetry_equiv_pos_as_xyz
'x, y, z'
'-x+1/2, y+1/2, -z+1/2'
'-x, -y, -z'
'x-1/2, -y-1/2, z-1/2'

loop_
_atom_site_label
_atom_site_type_symbol
_atom_site_fract_x
_atom_site_fract_y
_atom_site_fract_z
_atom_site_U_iso_or_equiv
_atom_site_adp_type
_atom_site_occupancy
_atom_site_symmetry_multiplicity
_atom_site_calc_flag
_atom_site_refinement_flags
_atom_site_disorder_assembly
_atom_site_disorder_group
Co1 Co 0.77462(4) 0.10311(3) 0.81122(3) 0.03600(10) Uani 1 1 d . . .
Mn1 Mn 0.55818(4) 0.07682(3) 0.70243(3) 0.03624(11) Uani 1 1 d . . .
Mo1 Mo 0.44774(2) 0.195270(17) 0.865373(19) 0.03628(8) Uani 1 1 d . . .
Se1 Se 0.59096(3) 0.04433(2) 0.88411(2) 0.03875(8) Uani 1 1 d . . .
Se2 Se 0.65181(3) 0.228281(19) 0.75296(2) 0.03698(8) Uani 1 1 d . . .
C1 C 0.3740(4) 0.2109(2) 1.0333(3) 0.0541(8) Uani 1 1 d . . .
H1 H 0.3273 0.1616 1.0648 0.065 Uiso 1 1 calc R . .
C2 C 0.3212(4) 0.2850(3) 0.9721(3) 0.0623(10) Uani 1 1 d . . .
H2 H 0.2336 0.2938 0.9560 0.075 Uiso 1 1 calc R . .
C3 C 0.4258(5) 0.3434(3) 0.9397(3) 0.0732(13) Uani 1 1 d . . .
H3 H 0.4193 0.3976 0.8978 0.088 Uiso 1 1 calc R . .
C4 C 0.5410(5) 0.3056(3) 0.9815(3) 0.0722(12) Uani 1 1 d . . .
H4 H 0.6242 0.3305 0.9728 0.087 Uiso 1 1 calc R . .
C5 C 0.5084(4) 0.2238(3) 1.0388(3) 0.0588(9) Uani 1 1 d . . .
H5 H 0.5667 0.1847 1.0745 0.071 Uiso 1 1 calc R . .
C10 C 0.4559(4) -0.0278(3) 0.6942(3) 0.0587(9) Uani 1 1 d . . .
C11 C 0.4912(4) 0.1295(3) 0.5860(3) 0.0572(9) Uani 1 1 d . . .
C12 C 0.6816(3) 0.0202(2) 0.6274(3) 0.0491(8) Uani 1 1 d . . .
C20 C 0.3579(4) 0.2504(3) 0.7408(3) 0.0604(10) Uani 1 1 d . . .
C21 C 0.3124(3) 0.0924(3) 0.8534(3) 0.0538(8) Uani 1 1 d . . .
C31 C 0.9064(3) 0.0227(3) 0.8927(3) 0.0666(11) Uani 1 1 d . . .
H31 H 0.8856 -0.0230 0.9427 0.080 Uiso 1 1 calc R . .
C32 C 0.9246(3) 0.0049(3) 0.7878(3) 0.0574(9) Uani 1 1 d . . .
H32 H 0.9178 -0.0545 0.7552 0.069 Uiso 1 1 calc R . .
C33 C 0.9548(3) 0.0914(3) 0.7398(3) 0.0620(10) Uani 1 1 d . . .
H33 H 0.9717 0.1000 0.6695 0.074 Uiso 1 1 calc R . .
C34 C 0.9554(4) 0.1631(3) 0.8157(4) 0.0743(13) Uani 1 1 d . . .
H34 H 0.9732 0.2278 0.8047 0.089 Uiso 1 1 calc R . .
C35 C 0.9245(4) 0.1208(4) 0.9105(4) 0.0738(13) Uani 1 1 d . . .
H35 H 0.9173 0.1521 0.9741 0.089 Uiso 1 1 calc R . .
O10 O 0.3928(4) -0.0948(2) 0.6873(3) 0.1000(11) Uani 1 1 d . . .
O11 O 0.4505(4) 0.1617(2) 0.5115(2) 0.0918(11) Uani 1 1 d . . .
O12 O 0.7559(3) -0.0156(2) 0.5732(2) 0.0763(8) Uani 1 1 d . . .
O20 O 0.3045(3) 0.2865(3) 0.6741(2) 0.0976(12) Uani 1 1 d . . .
O21 O 0.2351(3) 0.0339(2) 0.8520(3) 0.0801(9) Uani 1 1 d . . .

loop_
_atom_site_aniso_label
_atom_site_aniso_U_11
_atom_site_aniso_U_22
_atom_site_aniso_U_33
_atom_site_aniso_U_23
_atom_site_aniso_U_13
_atom_site_aniso_U_12
Co1 0.03159(19) 0.0351(2) 0.0413(2) 0.00299(16) 0.00054(16) 0.00179(15)
Mn1 0.0370(2) 0.0346(2) 0.0371(2) -0.00335(17) 0.00162(18) -0.00018(18)
Mo1 0.03695(14) 0.03552(14) 0.03643(14) 0.00187(10) 0.00659(10) 0.00739(10)
Se1 0.03797(16) 0.03520(15) 0.04313(17) 0.01075(12) 0.00605(12) 0.00442(12)
Se2 0.04070(16) 0.02910(14) 0.04117(17) 0.00405(11) 0.00657(12) 0.00134(11)
C1 0.070(2) 0.0486(18) 0.0437(18) -0.0029(14) 0.0219(16) 0.0054(17)
C2 0.070(2) 0.062(2) 0.055(2) -0.0002(17) 0.0219(18) 0.027(2)
C3 0.125(4) 0.0379(18) 0.057(2) -0.0033(16) 0.032(2) 0.013(2)
C4 0.090(3) 0.063(2) 0.064(3) -0.030(2) 0.025(2) -0.025(2)
C5 0.069(2) 0.065(2) 0.0431(19) -0.0155(16) 0.0024(17) 0.0014(19)
C10 0.058(2) 0.058(2) 0.060(2) -0.0138(17) 0.0101(17) -0.0122(18)
C11 0.068(2) 0.054(2) 0.050(2) -0.0113(16) -0.0067(17) 0.0054(18)
C12 0.0499(19) 0.0451(17) 0.0524(19) -0.0099(15) 0.0017(15) -0.0006(15)
C20 0.054(2) 0.073(2) 0.054(2) 0.0054(17) 0.0081(17) 0.0261(18)
C21 0.0369(17) 0.063(2) 0.062(2) -0.0001(17) -0.0002(15) 0.0061(17)
C31 0.0390(18) 0.087(3) 0.073(3) 0.035(2) -0.0061(17) 0.0087(19)
C32 0.0385(17) 0.0523(19) 0.081(3) -0.0016(18) -0.0015(17) 0.0124(16)
C33 0.0364(17) 0.083(3) 0.066(2) 0.016(2) 0.0111(16) 0.0089(18)
C34 0.039(2) 0.052(2) 0.132(4) 0.010(3) -0.015(2) -0.0091(17)
C35 0.045(2) 0.103(4) 0.073(3) -0.025(3) -0.017(2) 0.012(2)
O10 0.105(3) 0.081(2) 0.114(3) -0.0351(19) 0.028(2) -0.051(2)
O11 0.131(3) 0.093(2) 0.0518(17) 0.0017(15) -0.0314(19) 0.023(2)
O12 0.0717(19) 0.0809(19) 0.0763(19) -0.0303(15) 0.0173(15) 0.0132(15)
O20 0.100(3) 0.128(3) 0.0649(19) 0.0148(18) -0.0112(18) 0.064(2)
O21 0.0423(15) 0.087(2) 0.111(2) -0.0083(18) 0.0080(15) -0.0145(15)

loop_
_atom_type_symbol
_atom_type_description
_atom_type_scat_dispersion_real
_atom_type_scat_dispersion_imag
_atom_type_scat_source
C C 0.0033 0.0016 'International Tables Vol C Tables 4.2.6.8 and 6.1.1.4'
H H 0.0000 0.0000 'International Tables Vol C Tables 4.2.6.8 and 6.1.1.4'
O O 0.0106 0.0060 'International Tables Vol C Tables 4.2.6.8 and 6.1.1.4'
Mn Mn 0.3368 0.7283 'International Tables Vol C Tables 4.2.6.8 and 6.1.1.4'
Co Co 0.3494 0.9721 'International Tables Vol C Tables 4.2.6.8 and 6.1.1.4'
Se Se -0.0929 2.2259 'International Tables Vol C Tables 4.2.6.8 and 6.1.1.4'
Mo Mo -1.6832 0.6857 'International Tables Vol C Tables 4.2.6.8 and 6.1.1.4'

loop_
_geom_angle_atom_site_label_1
_geom_angle_atom_site_label_2
_geom_angle_atom_site_label_3
_geom_angle
_geom_angle_site_symmetry_1
_geom_angle_site_symmetry_3
_geom_angle_publ_flag
C35 Co1 C34 40.25(19) . . ?
C35 Co1 C31 40.35(18) . . ?
C34 Co1 C31 66.97(17) . . ?
C35 Co1 C33 67.02(17) . . ?
C34 Co1 C33 39.69(17) . . ?
C31 Co1 C33 66.05(15) . . ?
C35 Co1 C32 66.92(16) . . ?
C34 Co1 C32 66.35(16) . . ?
C31 Co1 C32 39.23(16) . . ?
C33 Co1 C32 39.03(15) . . ?
C35 Co1 Se1 114.70(15) . . ?
C34 Co1 Se1 153.89(16) . . ?
C31 Co1 Se1 98.07(12) . . ?
C33 Co1 Se1 154.28(12) . . ?
C32 Co1 Se1 116.14(11) . . ?
C35 Co1 Se2 122.46(15) . . ?
C34 Co1 Se2 101.47(12) . . ?
C31 Co1 Se2 162.51(14) . . ?
C33 Co1 Se2 114.09(11) . . ?
C32 Co1 Se2 149.78(12) . . ?
Se1 Co1 Se2 87.248(17) . . ?
C35 Co1 Mn1 172.49(14) . . ?
C34 Co1 Mn1 146.60(15) . . ?
C31 Co1 Mn1 138.45(13) . . ?
C33 Co1 Mn1 120.21(11) . . ?
C32 Co1 Mn1 116.90(11) . . ?
Se1 Co1 Mn1 57.987(15) . . ?
Se2 Co1 Mn1 57.922(14) . . ?
C12 Mn1 C10 91.52(16) . . ?
C12 Mn1 C11 89.95(17) . . ?
C10 Mn1 C11 93.43(17) . . ?
C12 Mn1 Se1 110.29(11) . . ?
C10 Mn1 Se1 89.10(12) . . ?
C11 Mn1 Se1 159.54(12) . . ?
C12 Mn1 Se2 104.48(11) . . ?
C10 Mn1 Se2 163.39(12) . . ?
C11 Mn1 Se2 91.08(12) . . ?
Se1 Mn1 Se2 81.245(16) . . ?
C12 Mn1 Co1 75.53(11) . . ?
C10 Mn1 Co1 129.19(13) . . ?
C11 Mn1 Co1 134.45(13) . . ?
Se1 Mn1 Co1 52.950(14) . . ?
Se2 Mn1 Co1 53.289(13) . . ?
C12 Mn1 Mo1 157.59(11) . . ?
C10 Mn1 Mo1 105.84(12) . . ?
C11 Mn1 Mo1 102.75(12) . . ?
Se1 Mn1 Mo1 57.174(12) . . ?
Se2 Mn1 Mo1 57.547(13) . . ?
Co1 Mn1 Mo1 82.465(15) . . ?
C20 Mo1 C21 83.95(16) . . ?
C20 Mo1 C2 90.59(14) . . ?
C21 Mo1 C2 92.39(15) . . ?
C20 Mo1 C3 86.73(16) . . ?
C21 Mo1 C3 127.51(16) . . ?
C2 Mo1 C3 36.12(15) . . ?
C20 Mo1 C1 124.31(14) . . ?
C21 Mo1 C1 84.80(14) . . ?
C2 Mo1 C1 35.81(13) . . ?
C3 Mo1 C1 59.27(13) . . ?
C20 Mo1 C4 116.45(18) . . ?
C21 Mo1 C4 143.11(15) . . ?
C2 Mo1 C4 59.14(16) . . ?
C3 Mo1 C4 35.18(15) . . ?
C1 Mo1 C4 58.34(14) . . ?
C20 Mo1 C5 144.75(15) . . ?
C21 Mo1 C5 112.10(14) . . ?
C2 Mo1 C5 58.82(14) . . ?
C3 Mo1 C5 58.39(14) . . ?
C1 Mo1 C5 34.85(13) . . ?
C4 Mo1 C5 34.65(14) . . ?
C20 Mo1 Se1 130.52(11) . . ?
C21 Mo1 Se1 79.57(10) . . ?
C2 Mo1 Se1 136.10(10) . . ?
C3 Mo1 Se1 138.99(13) . . ?
C1 Mo1 Se1 100.29(9) . . ?
C4 Mo1 Se1 104.09(13) . . ?
C5 Mo1 Se1 84.25(10) . . ?
C20 Mo1 Se2 81.74(11) . . ?
C21 Mo1 Se2 130.27(11) . . ?
C2 Mo1 Se2 134.94(11) . . ?
C3 Mo1 Se2 98.90(12) . . ?
C1 Mo1 Se2 140.93(10) . . ?
C4 Mo1 Se2 84.86(10) . . ?
C5 Mo1 Se2 106.74(10) . . ?
Se1 Mo1 Se2 74.602(11) . . ?
C20 Mo1 Mn1 79.60(11) . . ?
C21 Mo1 Mn1 79.07(10) . . ?
C2 Mo1 Mn1 167.55(11) . . ?
C3 Mo1 Mn1 148.75(11) . . ?
C1 Mo1 Mn1 149.58(8) . . ?
C4 Mo1 Mn1 132.31(11) . . ?
C5 Mo1 Mn1 132.82(10) . . ?
Se1 Mo1 Mn1 51.637(12) . . ?
Se2 Mo1 Mn1 51.581(12) . . ?
Co1 Se1 Mn1 69.063(16) . . ?
Co1 Se1 Mo1 98.191(15) . . ?
Mn1 Se1 Mo1 71.189(13) . . ?
Co1 Se2 Mn1 68.789(16) . . ?
Co1 Se2 Mo1 97.376(15) . . ?
Mn1 Se2 Mo1 70.872(14) . . ?
C5 C1 C2 108.2(3) . . ?
C5 C1 Mo1 74.4(2) . . ?
C2 C1 Mo1 70.79(19) . . ?
C1 C2 C3 107.2(4) . . ?
C1 C2 Mo1 73.40(19) . . ?
C3 C2 Mo1 72.6(2) . . ?
C4 C3 C2 108.2(3) . . ?
C4 C3 Mo1 74.8(2) . . ?
C2 C3 Mo1 71.3(2) . . ?
C5 C4 C3 107.8(4) . . ?
C5 C4 Mo1 72.8(2) . . ?
C3 C4 Mo1 70.1(2) . . ?
C1 C5 C4 108.5(4) . . ?
C1 C5 Mo1 70.79(19) . . ?
C4 C5 Mo1 72.6(2) . . ?
O10 C10 Mn1 178.5(4) . . ?
O11 C11 Mn1 178.8(4) . . ?
O12 C12 Mn1 175.4(3) . . ?
O20 C20 Mo1 175.5(4) . . ?
O21 C21 Mo1 176.4(3) . . ?
C32 C31 C35 108.4(4) . . ?
C32 C31 Co1 71.9(2) . . ?
C35 C31 Co1 68.7(2) . . ?
C31 C32 C33 108.0(4) . . ?
C31 C32 Co1 68.8(2) . . ?
C33 C32 Co1 70.2(2) . . ?
C32 C33 C34 108.1(4) . . ?
C32 C33 Co1 70.8(2) . . ?
C34 C33 Co1 68.6(2) . . ?
C35 C34 C33 108.0(4) . . ?
C35 C34 Co1 69.0(2) . . ?
C33 C34 Co1 71.7(2) . . ?
C34 C35 C31 107.4(4) . . ?
C34 C35 Co1 70.8(2) . . ?
C31 C35 Co1 71.0(2) . . ?

loop_
_geom_bond_atom_site_label_1
_geom_bond_atom_site_label_2
_geom_bond_distance
_geom_bond_site_symmetry_2
_geom_bond_publ_flag
Co1 C35 2.013(4) . ?
Co1 C34 2.037(4) . ?
Co1 C31 2.043(3) . ?
Co1 C33 2.076(3) . ?
Co1 C32 2.083(3) . ?
Co1 Se1 2.2629(5) . ?
Co1 Se2 2.2771(5) . ?
Co1 Mn1 2.6481(6) . ?
Mn1 C12 1.780(3) . ?
Mn1 C10 1.799(4) . ?
Mn1 C11 1.802(4) . ?
Mn1 Se1 2.4041(5) . ?
Mn1 Se2 2.4068(5) . ?
Mn1 Mo1 2.9023(5) . ?
Mo1 C20 2.000(4) . ?
Mo1 C21 2.002(4) . ?
Mo1 C2 2.270(3) . ?
Mo1 C3 2.286(3) . ?
Mo1 C1 2.303(3) . ?
Mo1 C4 2.346(4) . ?
Mo1 C5 2.349(3) . ?
Mo1 Se1 2.5765(4) . ?
Mo1 Se2 2.5922(4) . ?
C1 C5 1.394(5) . ?
C1 C2 1.406(5) . ?
C2 C3 1.412(6) . ?
C3 C4 1.401(6) . ?
C4 C5 1.398(6) . ?
C10 O10 1.139(4) . ?
C11 O11 1.137(4) . ?
C12 O12 1.150(4) . ?
C20 O20 1.135(4) . ?
C21 O21 1.138(4) . ?
C31 C32 1.385(6) . ?
C31 C35 1.399(6) . ?
C32 C33 1.389(5) . ?
C33 C34 1.397(6) . ?
C34 C35 1.393(7) . ?
